data_2312730
loop_
_publ_author_name
'Hollenw&#xe4;ger, Dirk'
'Bockmair, Valentin'
'Kornath, Andreas J.'

_publ_section_title
;
 The crystal structures of methyl prop-2-ynoate, dimethyl fumarate and
 their protonated species.
;
_journal_coeditor_code OJ3025
_journal_issue 1
_journal_name_full 'Acta crystallographica. Section C, Structural chemistry'
_journal_paper_doi 10.1107/S2053229624011653
_journal_volume 81
_journal_year 2025
_chemical_formula_iupac 'C4 H4 O2'
_chemical_formula_moiety 'C4 H4 O2'
_chemical_formula_sum 'C4 H4 O2'
_chemical_formula_weight 84.07
_chemical_name_systematic
;
Methyl prop-2-ynoate
;
_space_group_crystal_system monoclinic
_space_group_IT_number 14
_space_group_name_Hall '-P 2yn'
_space_group_name_H-M_alt 'P 1 21/n 1'
_atom_sites_solution_hydrogens difmap
_atom_sites_solution_primary direct
_atom_sites_solution_secondary difmap
_audit_creation_method SHELXL-2019/3
_cell_angle_alpha 90
_cell_angle_beta 99.910(12)
_cell_angle_gamma 90
_cell_formula_units_Z 4
_cell_length_a 3.8409(5)
_cell_length_b 15.593(2)
_cell_length_c 7.6149(10)
_cell_measurement_reflns_used 1269
_cell_measurement_temperature 111(2)
_cell_measurement_theta_max 31.4840
_cell_measurement_theta_min 3.0100
_cell_volume 449.26(10)
_computing_cell_refinement
;
CrysAlis PRO (Rigaku OD, 2020)
;
_computing_data_collection
;
CrysAlis PRO (Rigaku OD, 2020)
;
_computing_data_reduction
;
CrysAlis PRO (Rigaku OD, 2020)
;
_computing_molecular_graphics
;
ORTEP-3 for Windows (Farrugia, 2012)
;
_computing_publication_material
;
PLATON (Spek, 2020)
;
_computing_structure_refinement
;
SHELXL2018 (Sheldrick, 2015<i>b</i>)
;
_computing_structure_solution
;
SHELXT (Sheldrick, 2015<i>a</i>)
;
_diffrn_ambient_temperature 111(2)
_diffrn_detector 'CCD plate'
_diffrn_detector_area_resol_mean 15.9809
_diffrn_measured_fraction_theta_full 0.998
_diffrn_measured_fraction_theta_max 0.998
_diffrn_measurement_device 'CCD camera on \k-goniostat'
_diffrn_measurement_device_type 'Rigaku Xcalibur Sapphire3'
_diffrn_measurement_method '\w scans'
_diffrn_radiation_monochromator graphite
_diffrn_radiation_source 'Enhance (Mo) X-ray Source'
_diffrn_radiation_type 'Mo K\a'
_diffrn_radiation_wavelength 0.71073
_diffrn_reflns_av_R_equivalents 0.0234
_diffrn_reflns_av_unetI/netI 0.0211
_diffrn_reflns_limit_h_max 5
_diffrn_reflns_limit_h_min -5
_diffrn_reflns_limit_k_max 20
_diffrn_reflns_limit_k_min -12
_diffrn_reflns_limit_l_max 10
_diffrn_reflns_limit_l_min -10
_diffrn_reflns_number 3885
_diffrn_reflns_theta_full 25.242
_diffrn_reflns_theta_max 27.878
_diffrn_reflns_theta_min 3.013
_diffrn_source_current 40
_diffrn_source_voltage 50
_exptl_absorpt_coefficient_mu 0.101
_exptl_absorpt_correction_T_max 1.00000
_exptl_absorpt_correction_T_min 0.45717
_exptl_absorpt_correction_type multi-scan
_exptl_absorpt_process_details
;
(CrysAlis PRO; Rigaku OD, 2020)
;
_exptl_crystal_colour colorless
_exptl_crystal_density_diffrn 1.243
_exptl_crystal_density_method 'not measured'
_exptl_crystal_description needle
_exptl_crystal_F_000 176
_exptl_crystal_size_max 0.997
_exptl_crystal_size_mid 0.557
_exptl_crystal_size_min 0.306
_refine_diff_density_max 0.175
_refine_diff_density_min -0.148
_refine_ls_extinction_method none
_refine_ls_goodness_of_fit_ref 1.053
_refine_ls_hydrogen_treatment refall
_refine_ls_matrix_type full
_refine_ls_number_parameters 71
_refine_ls_number_reflns 1060
_refine_ls_number_restraints 0
_refine_ls_restrained_S_all 1.053
_refine_ls_R_factor_all 0.0431
_refine_ls_R_factor_gt 0.0358
_refine_ls_shift/su_max 0.001
_refine_ls_shift/su_mean 0.000
_refine_ls_structure_factor_coef Fsqd
_refine_ls_weighting_details 'w=1/[\s^2^(Fo^2^)+(0.0475P)^2^+0.0483P] where P=(Fo^2^+2Fc^2^)/3'
_refine_ls_weighting_scheme calc
_refine_ls_wR_factor_gt 0.0920
_refine_ls_wR_factor_ref 0.0986
_reflns_number_gt 891
_reflns_number_total 1060
_reflns_threshold_expression 'I > 2\s(I)'
_cod_data_source_file oj3025.cif
_cod_data_source_block I
_cod_original_cell_volume 449.27(10)
_cod_original_sg_symbol_H-M 'P 21/n'
_cod_database_code 2312730
_shelx_space_group_comment
;
The symmetry employed for this shelxl refinement is uniquely defined
by the following loop, which should always be used as a source of
symmetry information in preference to the above space-group names.
They are only intended as comments.
;
_shelx_estimated_absorpt_t_min 0.906
_shelx_estimated_absorpt_t_max 0.970

loop_
_space_group_symop_operation_xyz
'x, y, z'
'-x+1/2, y+1/2, -z+1/2'
'-x, -y, -z'
'x-1/2, -y-1/2, z-1/2'

loop_
_atom_site_type_symbol
_atom_site_label
_atom_site_fract_x
_atom_site_fract_y
_atom_site_fract_z
_atom_site_U_iso_or_equiv
_atom_site_adp_type
_atom_site_calc_flag
_atom_site_occupancy
_atom_site_disorder_assembly
_atom_site_disorder_group
O O2 0.31342(18) 0.52742(5) 0.65891(10) 0.0344(2) Uani d 1 . .
O O1 0.1276(2) 0.59990(5) 0.87804(11) 0.0450(3) Uani d 1 . .
C C1 0.2479(3) 0.59799(6) 0.74312(14) 0.0293(3) Uani d 1 . .
C C2 0.3393(3) 0.67347(7) 0.65039(14) 0.0350(3) Uani d 1 . .
C C4 0.2276(3) 0.44773(8) 0.73879(18) 0.0383(3) Uani d 1 . .
C C3 0.4129(3) 0.73534(8) 0.57592(18) 0.0440(3) Uani d 1 . .
H H1 0.470(4) 0.7836(9) 0.517(2) 0.058(4) Uiso d 1 . .
H H2B 0.295(4) 0.4053(9) 0.664(2) 0.061(5) Uiso d 1 . .
H H2A 0.363(4) 0.4414(9) 0.853(2) 0.057(4) Uiso d 1 . .
H H2C -0.013(4) 0.4444(9) 0.741(2) 0.061(4) Uiso d 1 . .

loop_
_atom_site_aniso_label
_atom_site_aniso_U_11
_atom_site_aniso_U_22
_atom_site_aniso_U_33
_atom_site_aniso_U_12
_atom_site_aniso_U_13
_atom_site_aniso_U_23
O2 0.0382(4) 0.0368(4) 0.0295(4) -0.0001(3) 0.0097(3) -0.0030(3)
O1 0.0635(6) 0.0427(5) 0.0340(5) 0.0123(4) 0.0229(4) 0.0042(3)
C1 0.0265(5) 0.0361(6) 0.0249(5) 0.0037(4) 0.0031(4) 0.0007(4)
C2 0.0328(5) 0.0416(6) 0.0308(6) 0.0017(4) 0.0064(4) -0.0010(4)
C4 0.0390(6) 0.0356(6) 0.0398(7) 0.0007(4) 0.0056(5) 0.0014(5)
C3 0.0465(7) 0.0409(6) 0.0462(7) -0.0022(5) 0.0124(5) 0.0041(5)

loop_
_atom_type_symbol
_atom_type_description
_atom_type_scat_dispersion_real
_atom_type_scat_dispersion_imag
_atom_type_scat_source
C C 0.0033 0.0016 'International Tables Vol C Tables 4.2.6.8 and 6.1.1.4'
H H 0.0000 0.0000 'International Tables Vol C Tables 4.2.6.8 and 6.1.1.4'
O O 0.0106 0.0060 'International Tables Vol C Tables 4.2.6.8 and 6.1.1.4'

loop_
_geom_angle_atom_site_label_1
_geom_angle_atom_site_label_2
_geom_angle_atom_site_label_3
_geom_angle_site_symmetry_1
_geom_angle_site_symmetry_3
_geom_angle
_geom_angle_publ_flag
C1 O2 C4 . . 115.83(9) ?
O1 C1 O2 . . 124.88(10) ?
O1 C1 C2 . . 124.10(10) ?
O2 C1 C2 . . 111.02(9) ?
C3 C2 C1 . . 179.47(11) ?

loop_
_geom_bond_atom_site_label_1
_geom_bond_atom_site_label_2
_geom_bond_site_symmetry_2
_geom_bond_distance
_geom_bond_publ_flag
O2 C1 . 1.3195(12) ?
O2 C4 . 1.4463(13) ?
O1 C1 . 1.1972(14) ?
C1 C2 . 1.4466(15) ?
C2 C3 . 1.1780(16) ?

loop_
_geom_torsion_atom_site_label_1
_geom_torsion_atom_site_label_2
_geom_torsion_atom_site_label_3
_geom_torsion_atom_site_label_4
_geom_torsion_site_symmetry_1
_geom_torsion_site_symmetry_2
_geom_torsion_site_symmetry_3
_geom_torsion_site_symmetry_4
_geom_torsion
_geom_torsion_publ_flag
C4 O2 C1 O1 . . . . 0.50(16) ?
C4 O2 C1 C2 . . . . -179.25(9) ?
